data_4333152
loop_
_publ_author_name
'Liu, C. W.'
'Chen, Jem-Min'
'Santra, Bidyut Kumar'
'Wen, Sung-Yin'
'Liaw, Ben-Jie'
'Wang, Ju-Chun'

_publ_section_title
;
 Novel Metalloreagent Cp(CO)2FeP(Se)(OR)2Produced from P&#x2212;Se Bond
 Cleavage in the Thermal Reaction of [CpFe(CO)2]2with
 Phosphor-1,1-diselenolates
;
_journal_issue 22
_journal_name_full 'Inorganic Chemistry'
_journal_page_first 8820
_journal_page_last 8822
_journal_paper_doi 10.1021/ic061538u
_journal_volume 45
_journal_year 2006
_chemical_formula_sum 'C39 H59 Cd Cl2 Fe3 O21 P3 Se3'
_chemical_formula_weight 1544.50
_chemical_name_systematic
; 
 ? 
;
_space_group_IT_number 14
_symmetry_cell_setting monoclinic
_symmetry_space_group_name_Hall '-P 2ybc'
_symmetry_space_group_name_H-M 'P 1 21/c 1'
_atom_sites_solution_hydrogens geom
_atom_sites_solution_primary direct
_atom_sites_solution_secondary difmap
_audit_creation_method SHELXL-97
_cell_angle_alpha 90.00
_cell_angle_beta 95.591(5)
_cell_angle_gamma 90.00
_cell_formula_units_Z 4
_cell_length_a 16.192(4)
_cell_length_b 14.729(3)
_cell_length_c 25.366(6)
_cell_measurement_reflns_used 987
_cell_measurement_temperature 298(2)
_cell_measurement_theta_max 24.91
_cell_measurement_theta_min 2.55
_cell_volume 6021(2)
_computing_cell_refinement 'Bruker SMART'
_computing_data_collection 'Bruker SMART'
_computing_data_reduction 'Bruker SAINT'
_computing_molecular_graphics 'Bruker SHELXTL'
_computing_publication_material 'Bruker SHELXTL'
_computing_structure_refinement 'SHELXL-97 (Sheldrick, 1997)'
_computing_structure_solution 'SHELXS-97 (Sheldrick, 1990)'
_diffrn_ambient_temperature 298(2)
_diffrn_measured_fraction_theta_full 0.978
_diffrn_measured_fraction_theta_max 0.978
_diffrn_measurement_device_type 'CCD area detector'
_diffrn_measurement_method 'phi and omega scans'
_diffrn_radiation_monochromator graphite
_diffrn_radiation_source 'fine-focus sealed tube'
_diffrn_radiation_type MoK\a
_diffrn_radiation_wavelength 0.71073
_diffrn_reflns_av_R_equivalents 0.0299
_diffrn_reflns_av_sigmaI/netI 0.0451
_diffrn_reflns_limit_h_max 16
_diffrn_reflns_limit_h_min -19
_diffrn_reflns_limit_k_max 13
_diffrn_reflns_limit_k_min -17
_diffrn_reflns_limit_l_max 25
_diffrn_reflns_limit_l_min -30
_diffrn_reflns_number 20307
_diffrn_reflns_theta_full 25.02
_diffrn_reflns_theta_max 25.02
_diffrn_reflns_theta_min 2.09
_exptl_absorpt_coefficient_mu 3.105
_exptl_absorpt_correction_T_max 1.000
_exptl_absorpt_correction_T_min 0.640
_exptl_absorpt_correction_type multi-scan
_exptl_crystal_colour light
_exptl_crystal_density_diffrn 1.704
_exptl_crystal_density_meas 0
_exptl_crystal_density_method 'not measured'
_exptl_crystal_description plate
_exptl_crystal_F_000 3072
_exptl_crystal_size_max 0.50
_exptl_crystal_size_mid 0.45
_exptl_crystal_size_min 0.15
_refine_diff_density_max 1.073
_refine_diff_density_min -1.051
_refine_diff_density_rms 0.110
_refine_ls_extinction_method none
_refine_ls_goodness_of_fit_ref 1.016
_refine_ls_hydrogen_treatment mixed
_refine_ls_matrix_type full
_refine_ls_number_parameters 649
_refine_ls_number_reflns 10387
_refine_ls_number_restraints 0
_refine_ls_restrained_S_all 1.016
_refine_ls_R_factor_all 0.0693
_refine_ls_R_factor_gt 0.0444
_refine_ls_shift/su_max 0.001
_refine_ls_shift/su_mean 0.000
_refine_ls_structure_factor_coef Fsqd
_refine_ls_weighting_details 'calc w=1/[\s^2^(Fo^2^)+(0.0590P)^2^+8.0023P] where P=(Fo^2^+2Fc^2^)/3'
_refine_ls_weighting_scheme calc
_refine_ls_wR_factor_gt 0.1078
_refine_ls_wR_factor_ref 0.1200
_reflns_number_gt 7501
_reflns_number_total 10387
_reflns_threshold_expression >2sigma(I)
_cod_data_source_file ic061538usup1.cif
_cod_data_source_block 3
_cod_depositor_comments
;
The following automatic conversions were performed:

'_symmetry_cell_setting' value 'Monoclinic' changed to 'monoclinic'
according to /home/saulius/struct/CIF-dictionaries/cif_core.dic
dictionary named 'cif_core.dic' version 2.4.2 from 2011-04-26.

Automatic conversion script
Id: cif_fix_values 1891 2012-01-12 08:04:46Z andrius 
;
_cod_original_sg_symbol_H-M P2(1)/c
_cod_database_code 4333152

loop_
_symmetry_equiv_pos_as_xyz
'x, y, z'
'-x, y+1/2, -z+1/2'
'-x, -y, -z'
'x, -y-1/2, z-1/2'

loop_
_atom_site_label
_atom_site_type_symbol
_atom_site_fract_x
_atom_site_fract_y
_atom_site_fract_z
_atom_site_U_iso_or_equiv
_atom_site_adp_type
_atom_site_occupancy
_atom_site_symmetry_multiplicity
_atom_site_calc_flag
_atom_site_refinement_flags
Cd1 Cd 0.24757(3) 0.62712(3) 0.146890(15) 0.04864(12) Uani 1 1 d .
Fe1 Fe 0.22871(5) 0.99197(5) 0.12914(3) 0.0472(2) Uani 1 1 d .
Fe2 Fe 0.22932(6) 0.39979(6) -0.03036(3) 0.0611(2) Uani 1 1 d .
Fe3 Fe 0.34487(5) 0.47210(6) 0.35482(3) 0.0486(2) Uani 1 1 d .
Se1 Se 0.19743(4) 0.77365(4) 0.19034(2) 0.06022(18) Uani 1 1 d .
Se2 Se 0.15787(4) 0.56278(4) 0.06461(2) 0.05872(17) Uani 1 1 d .
Se3 Se 0.28677(4) 0.49927(4) 0.21541(2) 0.05539(16) Uani 1 1 d .
P1 P 0.15877(8) 0.86329(9) 0.12510(5) 0.0415(3) Uani 1 1 d .
P2 P 0.22295(9) 0.43583(9) 0.05367(6) 0.0461(3) Uani 1 1 d .
P3 P 0.27128(8) 0.55240(9) 0.29402(5) 0.0426(3) Uani 1 1 d .
O1 O 0.1621(2) 0.8021(2) 0.07337(13) 0.0473(8) Uani 1 1 d .
O2 O 0.0635(2) 0.8886(2) 0.12795(16) 0.0555(10) Uani 1 1 d .
O3 O 0.3080(2) 0.4496(2) 0.08969(15) 0.0541(9) Uani 1 1 d .
O4 O 0.1757(3) 0.3535(3) 0.07822(16) 0.0648(11) Uani 1 1 d .
O5 O 0.1773(2) 0.5443(3) 0.30692(15) 0.0566(10) Uani 1 1 d .
O6 O 0.2887(2) 0.6573(3) 0.28804(15) 0.0586(10) Uani 1 1 d .
O7 O 0.1536(4) 1.0401(5) 0.2248(2) 0.110(2) Uani 1 1 d .
O8 O 0.1077(4) 1.0840(4) 0.0559(3) 0.118(2) Uani 1 1 d .
O9 O 0.0519(4) 0.3677(5) -0.0388(3) 0.135(3) Uani 1 1 d .
O10 O 0.2669(3) 0.2107(3) -0.0073(2) 0.0908(16) Uani 1 1 d .
O11 O 0.2412(3) 0.3143(4) 0.3254(2) 0.0922(16) Uani 1 1 d .
O12 O 0.2456(4) 0.5243(4) 0.4385(2) 0.1033(18) Uani 1 1 d .
O13 O 0.3729(3) 0.6793(3) 0.12297(18) 0.0716(12) Uani 1 1 d .
C1 C 0.3382(4) 0.9185(5) 0.1240(3) 0.074(2) Uani 1 1 d .
H1A H 0.3436 0.8524 0.1218 0.089 Uiso 1 1 calc R
C2 C 0.3439(3) 0.9719(5) 0.1708(3) 0.0664(17) Uani 1 1 d .
H2A H 0.3543 0.9493 0.2072 0.080 Uiso 1 1 calc R
C3 C 0.3372(4) 1.0633(4) 0.1553(3) 0.0667(17) Uani 1 1 d .
H3A H 0.3406 1.1157 0.1792 0.080 Uiso 1 1 calc R
C4 C 0.3264(4) 1.0669(5) 0.1014(3) 0.0726(18) Uani 1 1 d .
H4A H 0.3199 1.1226 0.0803 0.087 Uiso 1 1 calc R
C5 C 0.3262(4) 0.9797(6) 0.0811(3) 0.0738(19) Uani 1 1 d .
H5A H 0.3207 0.9635 0.0434 0.089 Uiso 1 1 calc R
C6 C 0.2211(11) 0.4555(10) -0.1068(4) 0.155(5) Uani 1 1 d .
H6A H 0.1733 0.4482 -0.1333 0.186 Uiso 1 1 calc R
C7 C 0.2850(11) 0.3992(8) -0.1008(5) 0.141(5) Uani 1 1 d .
H7A H 0.2938 0.3460 -0.1228 0.169 Uiso 1 1 calc R
C8 C 0.3417(7) 0.4339(8) -0.0589(5) 0.123(4) Uani 1 1 d .
H8A H 0.3965 0.4093 -0.0468 0.147 Uiso 1 1 calc R
C9 C 0.3041(8) 0.5135(6) -0.0393(4) 0.105(3) Uani 1 1 d .
H9A H 0.3282 0.5534 -0.0110 0.126 Uiso 1 1 calc R
C10 C 0.2287(9) 0.5241(6) -0.0684(4) 0.124(4) Uani 1 1 d .
H10A H 0.1892 0.5737 -0.0647 0.149 Uiso 1 1 calc R
C11 C 0.4494(4) 0.3898(5) 0.3734(3) 0.078(2) Uani 1 1 d .
H11A H 0.4490 0.3257 0.3837 0.093 Uiso 1 1 calc R
C12 C 0.4527(4) 0.4631(6) 0.4071(3) 0.082(2) Uani 1 1 d .
H12A H 0.4545 0.4598 0.4458 0.098 Uiso 1 1 calc R
C13 C 0.4542(4) 0.5429(6) 0.3776(3) 0.082(2) Uani 1 1 d .
H13A H 0.4583 0.6049 0.3918 0.099 Uiso 1 1 calc R
C14 C 0.4523(4) 0.5182(6) 0.3243(3) 0.077(2) Uani 1 1 d .
H14A H 0.4545 0.5599 0.2943 0.093 Uiso 1 1 calc R
C15 C 0.4486(4) 0.4235(6) 0.3211(3) 0.080(2) Uani 1 1 d .
H15A H 0.4481 0.3870 0.2888 0.096 Uiso 1 1 calc R
C16 C 0.1621(4) 0.8373(4) 0.0193(2) 0.0554(14) Uani 1 1 d .
H16A H 0.1904 0.8963 0.0208 0.066 Uiso 1 1 calc R
C17 C 0.2108(7) 0.7730(6) -0.0095(3) 0.112(3) Uani 1 1 d .
H17A H 0.2659 0.7683 0.0081 0.168 Uiso 1 1 calc R
H17B H 0.2136 0.7942 -0.0451 0.168 Uiso 1 1 calc R
H17C H 0.1847 0.7144 -0.0104 0.168 Uiso 1 1 calc R
C18 C 0.0755(5) 0.8504(9) -0.0047(3) 0.138(4) Uani 1 1 d .
H18A H 0.0478 0.8932 0.0160 0.207 Uiso 1 1 calc R
H18B H 0.0467 0.7934 -0.0055 0.207 Uiso 1 1 calc R
H18C H 0.0761 0.8730 -0.0402 0.207 Uiso 1 1 calc R
C19 C -0.0037(4) 0.8225(5) 0.1256(3) 0.084(2) Uani 1 1 d .
H19A H 0.0126 0.7682 0.1069 0.101 Uiso 1 1 calc R
C20 C -0.0771(4) 0.8647(7) 0.0952(4) 0.114(3) Uani 1 1 d .
H20A H -0.0636 0.8797 0.0603 0.170 Uiso 1 1 calc R
H20B H -0.0924 0.9188 0.1130 0.170 Uiso 1 1 calc R
H20C H -0.1226 0.8227 0.0929 0.170 Uiso 1 1 calc R
C21 C -0.0247(6) 0.7967(9) 0.1791(5) 0.154(5) Uani 1 1 d .
H21A H 0.0225 0.7684 0.1983 0.231 Uiso 1 1 calc R
H21B H -0.0705 0.7549 0.1760 0.231 Uiso 1 1 calc R
H21C H -0.0398 0.8500 0.1978 0.231 Uiso 1 1 calc R
C22 C 0.3828(4) 0.3927(4) 0.0872(3) 0.0592(15) Uani 1 1 d .
H22A H 0.3822 0.3663 0.0517 0.071 Uiso 1 1 calc R
C23 C 0.4558(4) 0.4546(6) 0.0968(4) 0.100(3) Uani 1 1 d .
H23A H 0.4534 0.5001 0.0696 0.151 Uiso 1 1 calc R
H23B H 0.5060 0.4201 0.0963 0.151 Uiso 1 1 calc R
H23C H 0.4548 0.4833 0.1307 0.151 Uiso 1 1 calc R
C24 C 0.3821(5) 0.3183(5) 0.1269(4) 0.096(2) Uani 1 1 d .
H24A H 0.3344 0.2805 0.1185 0.144 Uiso 1 1 calc R
H24B H 0.3800 0.3439 0.1616 0.144 Uiso 1 1 calc R
H24C H 0.4316 0.2824 0.1264 0.144 Uiso 1 1 calc R
C25 C 0.1315(4) 0.3572(5) 0.1258(3) 0.0722(19) Uani 1 1 d .
H25A H 0.1446 0.4148 0.1441 0.087 Uiso 1 1 calc R
C26 C 0.0398(6) 0.3552(8) 0.1076(4) 0.137(4) Uani 1 1 d .
H26A H 0.0258 0.4066 0.0852 0.205 Uiso 1 1 calc R
H26B H 0.0086 0.3575 0.1379 0.205 Uiso 1 1 calc R
H26C H 0.0267 0.3003 0.0882 0.205 Uiso 1 1 calc R
C27 C 0.1605(6) 0.2805(6) 0.1619(3) 0.112(3) Uani 1 1 d .
H27A H 0.2189 0.2870 0.1722 0.168 Uiso 1 1 calc R
H27B H 0.1505 0.2238 0.1437 0.168 Uiso 1 1 calc R
H27C H 0.1308 0.2817 0.1928 0.168 Uiso 1 1 calc R
C28 C 0.1066(4) 0.5912(5) 0.2781(3) 0.0652(17) Uani 1 1 d .
H28A H 0.1265 0.6444 0.2598 0.078 Uiso 1 1 calc R
C29 C 0.0515(5) 0.6210(7) 0.3183(4) 0.120(3) Uani 1 1 d .
H29A H 0.0811 0.6621 0.3427 0.180 Uiso 1 1 calc R
H29B H 0.0340 0.5691 0.3371 0.180 Uiso 1 1 calc R
H29C H 0.0038 0.6512 0.3009 0.180 Uiso 1 1 calc R
C30 C 0.0626(5) 0.5291(8) 0.2389(4) 0.122(4) Uani 1 1 d .
H30B H 0.0992 0.5117 0.2131 0.183 Uiso 1 1 calc R
H30C H 0.0150 0.5594 0.2216 0.183 Uiso 1 1 calc R
H30D H 0.0451 0.4760 0.2568 0.183 Uiso 1 1 calc R
C31 C 0.3163(5) 0.7212(5) 0.3292(3) 0.0736(19) Uani 1 1 d .
H31A H 0.3407 0.6885 0.3606 0.088 Uiso 1 1 calc R
C32 C 0.3815(6) 0.7778(6) 0.3069(4) 0.121(3) Uani 1 1 d .
H32A H 0.4269 0.7397 0.2993 0.182 Uiso 1 1 calc R
H32B H 0.4010 0.8233 0.3323 0.182 Uiso 1 1 calc R
H32C H 0.3582 0.8066 0.2749 0.182 Uiso 1 1 calc R
C33 C 0.2442(7) 0.7767(6) 0.3433(3) 0.117(3) Uani 1 1 d .
H33A H 0.2049 0.7380 0.3582 0.176 Uiso 1 1 calc R
H33B H 0.2183 0.8055 0.3121 0.176 Uiso 1 1 calc R
H33C H 0.2634 0.8221 0.3688 0.176 Uiso 1 1 calc R
C34 C 0.1808(4) 1.0206(5) 0.1870(3) 0.0677(17) Uani 1 1 d .
C35 C 0.1543(4) 1.0461(4) 0.0847(3) 0.0737(19) Uani 1 1 d .
C36 C 0.1216(5) 0.3799(5) -0.0353(3) 0.082(2) Uani 1 1 d .
C37 C 0.2539(4) 0.2851(5) -0.0154(3) 0.0646(16) Uani 1 1 d .
C38 C 0.2812(4) 0.3764(5) 0.3367(3) 0.0589(15) Uani 1 1 d .
C39 C 0.2843(4) 0.5058(5) 0.4050(2) 0.0651(16) Uani 1 1 d .
Cl1 Cl 0.45856(12) 0.75933(14) -0.00575(7) 0.0764(5) Uani 1 1 d .
Cl2 Cl 0.57223(13) 0.64739(16) 0.20842(7) 0.0835(5) Uani 1 1 d .
O101 O 0.4373(9) 0.6868(9) 0.0234(4) 0.238(6) Uani 1 1 d .
O102 O 0.5426(5) 0.7681(8) -0.0003(4) 0.208(5) Uani 1 1 d .
O103 O 0.4228(5) 0.8351(7) 0.0114(4) 0.210(5) Uani 1 1 d .
O104 O 0.4282(6) 0.7400(5) -0.0567(2) 0.158(3) Uani 1 1 d .
O201 O 0.4991(8) 0.6333(12) 0.2194(5) 0.278(8) Uani 1 1 d .
O202 O 0.6117(11) 0.5692(9) 0.2137(3) 0.306(10) Uani 1 1 d .
O203 O 0.6067(9) 0.7057(8) 0.2408(5) 0.281(8) Uani 1 1 d .
O204 O 0.5611(5) 0.6764(6) 0.1568(3) 0.160(3) Uani 1 1 d .

loop_
_atom_site_aniso_label
_atom_site_aniso_U_11
_atom_site_aniso_U_22
_atom_site_aniso_U_33
_atom_site_aniso_U_23
_atom_site_aniso_U_13
_atom_site_aniso_U_12
Cd1 0.0557(3) 0.0426(2) 0.0473(2) -0.00282(17) 0.00351(17) 0.00002(18)
Fe1 0.0418(4) 0.0396(4) 0.0579(5) -0.0070(3) -0.0074(3) 0.0019(3)
Fe2 0.0849(7) 0.0475(5) 0.0503(5) -0.0097(4) 0.0040(4) -0.0013(4)
Fe3 0.0433(4) 0.0552(5) 0.0467(4) 0.0059(3) 0.0017(3) 0.0101(3)
Se1 0.0841(5) 0.0484(3) 0.0476(3) 0.0016(3) 0.0036(3) 0.0121(3)
Se2 0.0615(4) 0.0481(3) 0.0630(4) -0.0118(3) -0.0124(3) 0.0126(3)
Se3 0.0704(4) 0.0516(3) 0.0441(3) -0.0007(2) 0.0051(3) 0.0110(3)
P1 0.0403(7) 0.0406(7) 0.0420(7) -0.0046(5) -0.0035(5) 0.0036(6)
P2 0.0490(8) 0.0372(7) 0.0515(8) -0.0067(6) 0.0024(6) -0.0025(6)
P3 0.0413(8) 0.0450(8) 0.0414(7) 0.0019(6) 0.0025(5) 0.0056(6)
O1 0.059(2) 0.0372(19) 0.0446(19) -0.0014(15) 0.0002(16) 0.0009(16)
O2 0.043(2) 0.049(2) 0.073(3) -0.0113(19) -0.0016(18) 0.0007(17)
O3 0.052(2) 0.047(2) 0.063(2) -0.0124(18) -0.0013(18) 0.0046(17)
O4 0.080(3) 0.046(2) 0.071(3) -0.0111(19) 0.025(2) -0.014(2)
O5 0.040(2) 0.069(3) 0.061(2) 0.017(2) 0.0061(17) 0.0123(18)
O6 0.072(3) 0.047(2) 0.054(2) -0.0037(18) -0.0096(19) 0.0002(19)
O7 0.090(4) 0.135(5) 0.107(4) -0.059(4) 0.027(3) -0.004(3)
O8 0.110(4) 0.083(4) 0.147(5) 0.021(4) -0.061(4) 0.024(3)
O9 0.087(5) 0.138(6) 0.168(6) -0.052(5) -0.048(4) 0.016(4)
O10 0.104(4) 0.049(3) 0.115(4) -0.014(3) -0.010(3) 0.005(3)
O11 0.070(3) 0.060(3) 0.149(5) 0.006(3) 0.020(3) -0.006(3)
O12 0.110(4) 0.138(5) 0.067(3) -0.012(3) 0.036(3) 0.020(4)
O13 0.057(3) 0.073(3) 0.087(3) 0.004(2) 0.017(2) -0.001(2)
C1 0.037(3) 0.054(4) 0.132(7) -0.015(4) 0.018(4) 0.001(3)
C2 0.034(3) 0.082(5) 0.079(4) 0.018(4) -0.014(3) -0.002(3)
C3 0.049(4) 0.061(4) 0.087(5) -0.014(3) -0.007(3) -0.014(3)
C4 0.060(4) 0.074(5) 0.084(5) 0.015(4) 0.001(3) -0.012(3)
C5 0.057(4) 0.100(6) 0.066(4) -0.017(4) 0.011(3) -0.020(4)
C6 0.273(19) 0.137(11) 0.052(5) 0.014(6) 0.005(8) -0.032(11)
C7 0.241(17) 0.095(8) 0.100(8) -0.034(7) 0.086(10) -0.026(9)
C8 0.114(8) 0.116(9) 0.149(10) 0.037(8) 0.071(7) -0.009(6)
C9 0.158(10) 0.079(6) 0.085(6) -0.002(5) 0.040(6) -0.047(6)
C10 0.223(14) 0.068(6) 0.083(6) 0.022(5) 0.028(7) 0.011(7)
C11 0.051(4) 0.078(5) 0.100(6) 0.011(4) -0.011(4) 0.023(3)
C12 0.056(4) 0.118(7) 0.067(4) 0.003(5) -0.017(3) 0.017(4)
C13 0.055(4) 0.080(5) 0.107(6) -0.008(5) -0.018(4) 0.001(3)
C14 0.033(3) 0.105(6) 0.093(5) 0.030(5) 0.003(3) 0.001(3)
C15 0.036(4) 0.122(7) 0.084(5) -0.014(5) 0.009(3) 0.019(4)
C16 0.072(4) 0.055(3) 0.037(3) 0.002(2) -0.003(3) -0.008(3)
C17 0.192(10) 0.078(5) 0.074(5) 0.003(4) 0.060(6) 0.030(6)
C18 0.090(6) 0.251(14) 0.065(5) 0.043(7) -0.027(4) -0.022(7)
C19 0.055(4) 0.072(5) 0.126(7) -0.037(4) 0.008(4) -0.013(3)
C20 0.041(4) 0.182(10) 0.115(7) -0.032(6) -0.006(4) -0.012(5)
C21 0.080(7) 0.190(13) 0.195(12) 0.076(10) 0.033(7) -0.021(7)
C22 0.050(3) 0.046(3) 0.080(4) -0.012(3) -0.001(3) 0.009(3)
C23 0.050(4) 0.081(5) 0.167(8) -0.014(5) -0.004(5) 0.008(4)
C24 0.093(6) 0.065(5) 0.129(7) 0.013(5) 0.006(5) 0.032(4)
C25 0.083(5) 0.063(4) 0.074(4) -0.015(3) 0.024(4) -0.024(3)
C26 0.087(7) 0.185(11) 0.145(9) -0.007(8) 0.045(6) -0.042(7)
C27 0.157(9) 0.081(6) 0.108(7) 0.010(5) 0.065(6) -0.019(6)
C28 0.043(3) 0.080(4) 0.073(4) 0.023(3) 0.010(3) 0.019(3)
C29 0.064(5) 0.140(9) 0.159(9) -0.025(7) 0.020(5) 0.039(5)
C30 0.053(5) 0.176(10) 0.132(8) -0.046(7) -0.016(5) 0.011(5)
C31 0.100(5) 0.057(4) 0.058(4) -0.015(3) -0.017(4) 0.005(4)
C32 0.129(8) 0.097(7) 0.131(8) -0.015(6) -0.027(6) -0.044(6)
C33 0.174(9) 0.092(6) 0.084(6) -0.037(5) 0.006(6) 0.035(6)
C34 0.049(4) 0.065(4) 0.087(5) -0.026(4) 0.000(3) -0.003(3)
C35 0.070(4) 0.051(4) 0.094(5) -0.003(3) -0.021(4) 0.002(3)
C36 0.084(5) 0.071(5) 0.085(5) -0.027(4) -0.016(4) 0.016(4)
C37 0.065(4) 0.061(4) 0.067(4) -0.019(3) 0.000(3) 0.000(3)
C38 0.046(3) 0.056(4) 0.076(4) 0.012(3) 0.014(3) 0.016(3)
C39 0.067(4) 0.076(4) 0.052(4) -0.001(3) 0.001(3) 0.009(3)
Cl1 0.0836(13) 0.0878(13) 0.0572(9) -0.0159(9) 0.0039(8) 0.0132(10)
Cl2 0.0823(13) 0.1056(15) 0.0620(10) 0.0184(10) 0.0041(9) -0.0129(11)
O101 0.333(15) 0.233(12) 0.148(8) 0.084(8) 0.029(8) -0.033(11)
O102 0.094(6) 0.271(12) 0.258(11) -0.124(9) 0.017(6) -0.003(6)
O103 0.136(6) 0.204(9) 0.284(11) -0.170(9) -0.015(7) 0.047(6)
O104 0.236(9) 0.157(7) 0.071(4) -0.032(4) -0.035(4) 0.046(6)
O201 0.179(10) 0.46(2) 0.208(11) 0.052(12) 0.092(8) -0.107(13)
O202 0.55(3) 0.252(13) 0.105(6) 0.013(7) -0.033(10) 0.254(16)
O203 0.384(17) 0.175(10) 0.238(11) 0.051(8) -0.203(12) -0.094(10)
O204 0.197(8) 0.188(8) 0.094(5) 0.050(5) 0.013(5) 0.059(6)

loop_
_atom_type_symbol
_atom_type_description
_atom_type_scat_dispersion_real
_atom_type_scat_dispersion_imag
_atom_type_scat_source
C C 0.0033 0.0016 'International Tables Vol C Tables 4.2.6.8 and 6.1.1.4'
H H 0.0000 0.0000 'International Tables Vol C Tables 4.2.6.8 and 6.1.1.4'
O O 0.0106 0.0060 'International Tables Vol C Tables 4.2.6.8 and 6.1.1.4'
P P 0.1023 0.0942 'International Tables Vol C Tables 4.2.6.8 and 6.1.1.4'
Cl Cl 0.1484 0.1585 'International Tables Vol C Tables 4.2.6.8 and 6.1.1.4'
Fe Fe 0.3463 0.8444 'International Tables Vol C Tables 4.2.6.8 and 6.1.1.4'
Se Se -0.0929 2.2259 'International Tables Vol C Tables 4.2.6.8 and 6.1.1.4'
Cd Cd -0.8075 1.2024 'International Tables Vol C Tables 4.2.6.8 and 6.1.1.4'

loop_
_geom_angle_atom_site_label_1
_geom_angle_atom_site_label_2
_geom_angle_atom_site_label_3
_geom_angle
O13 Cd1 Se1 98.89(12)
O13 Cd1 Se3 104.69(11)
Se1 Cd1 Se3 112.67(3)
O13 Cd1 Se2 110.31(12)
Se1 Cd1 Se2 118.11(3)
Se3 Cd1 Se2 110.69(3)
C35 Fe1 C34 95.4(3)
C35 Fe1 C2 156.6(3)
C34 Fe1 C2 93.2(3)
C35 Fe1 C1 136.6(4)
C34 Fe1 C1 128.0(3)
C2 Fe1 C1 39.9(3)
C35 Fe1 C5 100.1(3)
C34 Fe1 C5 156.4(3)
C2 Fe1 C5 66.0(3)
C1 Fe1 C5 39.4(3)
C35 Fe1 C3 118.4(3)
C34 Fe1 C3 92.3(3)
C2 Fe1 C3 39.3(3)
C1 Fe1 C3 65.8(3)
C5 Fe1 C3 64.7(3)
C35 Fe1 C4 92.2(3)
C34 Fe1 C4 123.7(3)
C2 Fe1 C4 65.0(3)
C1 Fe1 C4 65.2(3)
C5 Fe1 C4 38.4(3)
C3 Fe1 C4 37.8(3)
C35 Fe1 P1 92.5(2)
C34 Fe1 P1 88.8(2)
C2 Fe1 P1 109.5(2)
C1 Fe1 P1 89.26(19)
C5 Fe1 P1 108.2(2)
C3 Fe1 P1 148.79(19)
C4 Fe1 P1 146.5(2)
C36 Fe2 C37 93.3(3)
C36 Fe2 C10 98.9(5)
C37 Fe2 C10 159.4(4)
C36 Fe2 C7 116.7(6)
C37 Fe2 C7 94.2(4)
C10 Fe2 C7 65.5(5)
C36 Fe2 C8 155.2(4)
C37 Fe2 C8 96.8(4)
C10 Fe2 C8 65.8(5)
C7 Fe2 C8 40.2(5)
C36 Fe2 C9 134.8(4)
C37 Fe2 C9 131.9(4)
C10 Fe2 C9 38.5(4)
C7 Fe2 C9 66.8(4)
C8 Fe2 C9 40.1(4)
C36 Fe2 C6 91.5(5)
C37 Fe2 C6 124.4(5)
C10 Fe2 C6 39.3(4)
C7 Fe2 C6 37.0(5)
C8 Fe2 C6 64.1(6)
C9 Fe2 C6 64.6(5)
C36 Fe2 P2 88.2(2)
C37 Fe2 P2 93.1(2)
C10 Fe2 P2 103.8(3)
C7 Fe2 P2 153.6(4)
C8 Fe2 P2 113.7(4)
C9 Fe2 P2 89.7(3)
C6 Fe2 P2 142.5(4)
C39 Fe3 C38 93.4(3)
C39 Fe3 C15 157.8(3)
C38 Fe3 C15 95.3(3)
C39 Fe3 C14 136.4(3)
C38 Fe3 C14 130.2(3)
C15 Fe3 C14 39.2(3)
C39 Fe3 C13 100.2(3)
C38 Fe3 C13 157.1(3)
C15 Fe3 C13 65.8(3)
C14 Fe3 C13 39.2(3)
C39 Fe3 C12 92.8(3)
C38 Fe3 C12 122.7(3)
C15 Fe3 C12 65.3(3)
C14 Fe3 C12 65.2(3)
C13 Fe3 C12 39.0(3)
C39 Fe3 C11 119.8(3)
C38 Fe3 C11 92.0(3)
C15 Fe3 C11 39.5(3)
C14 Fe3 C11 65.6(3)
C13 Fe3 C11 65.3(3)
C12 Fe3 C11 38.4(3)
C39 Fe3 P3 93.1(2)
C38 Fe3 P3 89.11(19)
C15 Fe3 P3 107.5(2)
C14 Fe3 P3 88.80(19)
C13 Fe3 P3 108.2(2)
C12 Fe3 P3 147.2(3)
C11 Fe3 P3 146.9(2)
P1 Se1 Cd1 105.22(4)
P2 Se2 Cd1 100.12(4)
P3 Se3 Cd1 108.02(4)
O2 P1 O1 106.2(2)
O2 P1 Se1 108.48(16)
O1 P1 Se1 104.70(14)
O2 P1 Fe1 106.95(15)
O1 P1 Fe1 117.70(15)
Se1 P1 Fe1 112.35(6)
O3 P2 O4 107.1(2)
O3 P2 Se2 102.74(14)
O4 P2 Se2 110.27(17)
O3 P2 Fe2 117.78(16)
O4 P2 Fe2 105.31(16)
Se2 P2 Fe2 113.46(7)
O6 P3 O5 106.0(2)
O6 P3 Se3 103.05(16)
O5 P3 Se3 111.02(16)
O6 P3 Fe3 120.24(15)
O5 P3 Fe3 106.21(14)
Se3 P3 Fe3 110.22(6)
C16 O1 P1 124.9(3)
C19 O2 P1 124.3(4)
C22 O3 P2 124.8(3)
C25 O4 P2 126.0(4)
C28 O5 P3 125.2(4)
C31 O6 P3 127.8(4)
C5 C1 C2 106.5(6)
C5 C1 Fe1 70.4(4)
C2 C1 Fe1 69.4(3)
C3 C2 C1 107.4(6)
C3 C2 Fe1 71.3(3)
C1 C2 Fe1 70.7(3)
C4 C3 C2 108.5(6)
C4 C3 Fe1 71.4(4)
C2 C3 Fe1 69.4(3)
C3 C4 C5 109.5(6)
C3 C4 Fe1 70.8(4)
C5 C4 Fe1 70.3(4)
C4 C5 C1 108.1(6)
C4 C5 Fe1 71.2(4)
C1 C5 Fe1 70.2(4)
C7 C6 C10 111.0(13)
C7 C6 Fe2 70.8(7)
C10 C6 Fe2 69.3(5)
C6 C7 C8 107.4(11)
C6 C7 Fe2 72.3(7)
C8 C7 Fe2 70.1(5)
C7 C8 C9 106.7(11)
C7 C8 Fe2 69.7(6)
C9 C8 Fe2 70.2(5)
C10 C9 C8 107.1(10)
C10 C9 Fe2 69.8(5)
C8 C9 Fe2 69.7(5)
C9 C10 C6 107.7(12)
C9 C10 Fe2 71.6(5)
C6 C10 Fe2 71.4(6)
C12 C11 C15 107.7(7)
C12 C11 Fe3 70.6(4)
C15 C11 Fe3 69.7(4)
C11 C12 C13 109.2(7)
C11 C12 Fe3 71.1(4)
C13 C12 Fe3 70.3(4)
C12 C13 C14 107.4(7)
C12 C13 Fe3 70.7(4)
C14 C13 Fe3 70.3(4)
C15 C14 C13 108.2(7)
C15 C14 Fe3 70.3(4)
C13 C14 Fe3 70.5(4)
C14 C15 C11 107.5(7)
C14 C15 Fe3 70.5(4)
C11 C15 Fe3 70.8(4)
O1 C16 C17 106.6(5)
O1 C16 C18 110.0(5)
C17 C16 C18 114.2(7)
O2 C19 C21 111.8(7)
O2 C19 C20 107.4(7)
C21 C19 C20 109.8(8)
O3 C22 C24 109.1(5)
O3 C22 C23 106.6(5)
C24 C22 C23 113.3(6)
O4 C25 C27 109.1(6)
O4 C25 C26 107.0(6)
C27 C25 C26 114.3(7)
O5 C28 C30 110.1(6)
O5 C28 C29 106.7(6)
C30 C28 C29 111.1(7)
O6 C31 C33 109.5(6)
O6 C31 C32 105.6(6)
C33 C31 C32 112.4(8)
O7 C34 Fe1 176.9(6)
O8 C35 Fe1 177.5(7)
O9 C36 Fe2 179.3(9)
O10 C37 Fe2 177.2(6)
O11 C38 Fe3 179.1(6)
O12 C39 Fe3 177.2(6)
O103 Cl1 O102 110.2(6)
O103 Cl1 O101 109.5(8)
O102 Cl1 O101 108.8(8)
O103 Cl1 O104 110.6(6)
O102 Cl1 O104 112.3(6)
O101 Cl1 O104 105.3(7)
O201 Cl2 O203 109.2(10)
O201 Cl2 O202 106.9(11)
O203 Cl2 O202 110.2(9)
O201 Cl2 O204 102.9(7)
O203 Cl2 O204 114.4(7)
O202 Cl2 O204 112.7(6)

loop_
_geom_bond_atom_site_label_1
_geom_bond_atom_site_label_2
_geom_bond_distance
Cd1 O13 2.307(4)
Cd1 Se1 2.5897(8)
Cd1 Se3 2.5990(8)
Cd1 Se2 2.6026(8)
Fe1 C35 1.759(7)
Fe1 C34 1.778(8)
Fe1 C2 2.074(5)
Fe1 C1 2.092(6)
Fe1 C5 2.094(7)
Fe1 C3 2.099(6)
Fe1 C4 2.105(7)
Fe1 P1 2.2052(16)
Fe2 C36 1.762(9)
Fe2 C37 1.768(7)
Fe2 C10 2.069(8)
Fe2 C7 2.079(10)
Fe2 C8 2.085(9)
Fe2 C9 2.092(8)
Fe2 C6 2.097(9)
Fe2 P2 2.2088(17)
Fe3 C39 1.753(7)
Fe3 C38 1.781(7)
Fe3 C15 2.084(6)
Fe3 C14 2.086(7)
Fe3 C13 2.088(7)
Fe3 C12 2.092(6)
Fe3 C11 2.099(6)
Fe3 P3 2.1997(15)
Se1 P1 2.1615(14)
Se2 P2 2.1773(15)
Se3 P3 2.1793(15)
P1 O2 1.595(4)
P1 O1 1.597(4)
P2 O3 1.590(4)
P2 O4 1.593(4)
P3 O6 1.580(4)
P3 O5 1.592(4)
O1 C16 1.467(6)
O2 C19 1.457(8)
O3 C22 1.479(6)
O4 C25 1.462(7)
O5 C28 1.469(6)
O6 C31 1.445(7)
O7 C34 1.130(8)
O8 C35 1.144(7)
O9 C36 1.137(9)
O10 C37 1.131(8)
O11 C38 1.141(8)
O12 C39 1.137(8)
C1 C5 1.412(10)
C1 C2 1.421(10)
C2 C3 1.404(9)
C3 C4 1.363(9)
C4 C5 1.382(10)
C6 C7 1.324(17)
C6 C10 1.401(15)
C7 C8 1.430(16)
C8 C9 1.431(14)
C9 C10 1.373(14)
C11 C12 1.377(10)
C11 C15 1.414(10)
C12 C13 1.396(11)
C13 C14 1.399(10)
C14 C15 1.398(11)
C16 C17 1.472(9)
C16 C18 1.486(10)
C19 C21 1.481(12)
C19 C20 1.487(11)
C22 C24 1.490(10)
C22 C23 1.493(9)
C25 C27 1.500(11)
C25 C26 1.512(11)
C28 C30 1.480(10)
C28 C29 1.485(10)
C31 C33 1.496(11)
C31 C32 1.497(11)
Cl1 O103 1.349(7)
Cl1 O102 1.360(8)
Cl1 O101 1.363(10)
Cl1 O104 1.368(6)
Cl2 O201 1.259(10)
Cl2 O203 1.279(10)
Cl2 O202 1.317(9)
Cl2 O204 1.372(6)
